data_4108982
loop_
_publ_author_name
'Kevin C. Fortner'
'David S. Laitar'
'John Muldoon'
'Lihung Pu'
'Sonja B. Braun-Sand'
'Olaf Wiest'
'Seth N. Brown'

_publ_section_title
;
 Ultrafast and Ultraslow Oxygen Atom Transfer Reactions between Late Metal
 Centers
;
_journal_name_full 'Journal of the American Chemical Society'
_journal_page_first 588
_journal_page_last 600
_journal_paper_doi 10.1021/ja065713h
_journal_volume 129
_journal_year 2007
_chemical_formula_moiety 'C48 H54 Ir2 O, C1 D2 Cl2 '
_chemical_formula_sum 'C49 H54 Cl2 D2 Ir2 O'
_chemical_formula_weight 1118.31
_chemical_name_common O[Ir[(C6H3Me2)]3]2
_chemical_name_systematic
; 
 Oxobis(tris(dimethylphenyl)iridium(IV)) deuterodichloromethane solvate
;
_space_group_IT_number 205
_symmetry_cell_setting cubic
_symmetry_space_group_name_Hall '-P 2ac 2ab 3'
_symmetry_space_group_name_H-M 'P a -3'
_atom_sites_solution_hydrogens 'geom or difmap'
_atom_sites_solution_primary heavy
_atom_sites_solution_secondary difmap
_audit_creation_method SHELXL
_cell_angle_alpha 90.00
_cell_angle_beta 90.00
_cell_angle_gamma 90.00
_cell_formula_units_Z 4
_cell_length_a 16.2538(3)
_cell_length_b 16.2538(3)
_cell_length_c 16.2538(3)
_cell_measurement_reflns_used 9757
_cell_measurement_temperature 100(2)
_cell_measurement_theta_max 30.47
_cell_measurement_theta_min 2.17
_cell_volume 4294.03(14)
_computing_cell_refinement 'Bruker SMART'
_computing_data_collection 'Bruker SMART'
_computing_data_reduction 'Bruker SHELXS'
_computing_molecular_graphics 'Bruker SHELXTL'
_computing_publication_material 'Bruker SHELXTL'
_computing_structure_refinement 'SHELXL-93 (Sheldrick, 1993)'
_computing_structure_solution 'SHELXS-86 (Sheldrick, 1990)'
_diffrn_ambient_temperature 100(2)
_diffrn_measured_fraction_theta_full 1.000
_diffrn_measured_fraction_theta_max 1.000
_diffrn_measurement_device 'Bruker SMART Apex CCD area detector'
_diffrn_measurement_method '\f and \w scans'
_diffrn_radiation_monochromator graphite
_diffrn_radiation_source 'fine-focus sealed tube'
_diffrn_radiation_type MoK\a
_diffrn_radiation_wavelength 0.71073
_diffrn_reflns_av_R_equivalents 0.0315
_diffrn_reflns_av_sigmaI/netI 0.0102
_diffrn_reflns_limit_h_max 23
_diffrn_reflns_limit_h_min -22
_diffrn_reflns_limit_k_max 23
_diffrn_reflns_limit_k_min -23
_diffrn_reflns_limit_l_max 23
_diffrn_reflns_limit_l_min -23
_diffrn_reflns_number 51216
_diffrn_reflns_theta_full 30.47
_diffrn_reflns_theta_max 30.47
_diffrn_reflns_theta_min 2.17
_exptl_absorpt_coefficient_mu 6.352
_exptl_absorpt_correction_T_max 1.000
_exptl_absorpt_correction_T_min 0.4475
_exptl_absorpt_correction_type multi-scan
_exptl_absorpt_process_details 'Blessing, R. H. (1995) Acta Cryst. A51, 33-38.'
_exptl_crystal_colour brown
_exptl_crystal_density_diffrn 1.730
_exptl_crystal_description irregular
_exptl_crystal_F_000 2184
_exptl_crystal_size_max 0.4
_exptl_crystal_size_mid 0.3
_exptl_crystal_size_min 0.3
_refine_diff_density_max 0.787
_refine_diff_density_min -1.285
_refine_diff_density_rms 0.090
_refine_ls_extinction_method none
_refine_ls_goodness_of_fit_all 1.082
_refine_ls_goodness_of_fit_ref 1.094
_refine_ls_hydrogen_treatment mixed
_refine_ls_matrix_type full
_refine_ls_number_parameters 104
_refine_ls_number_reflns 2186
_refine_ls_number_restraints 0
_refine_ls_restrained_S_all 1.082
_refine_ls_restrained_S_obs 1.094
_refine_ls_R_factor_all 0.0177
_refine_ls_R_factor_gt 0.0156
_refine_ls_shift/esd_mean 0.000
_refine_ls_shift/su_max 0.006
_refine_ls_structure_factor_coef Fsqd
_refine_ls_weighting_details 'calc w=1/[\s^2^(Fo^2^)+(0.0187P)^2^+5.6133P] where P=(Fo^2^+2Fc^2^)/3'
_refine_ls_weighting_scheme calc
_refine_ls_wR_factor_all 0.0396
_refine_ls_wR_factor_ref 0.0385
_reflns_number_gt 2024
_reflns_number_total 2186
_reflns_threshold_expression >2sigma(I)
_cod_data_source_file ja065713hsi20061025_125301.cif
_cod_data_source_block iroir
_cod_database_code 4108982

loop_
_symmetry_equiv_pos_as_xyz
'x, y, z'
'-x+1/2, -y, z+1/2'
'-x, y+1/2, -z+1/2'
'x+1/2, -y+1/2, -z'
'z, x, y'
'z+1/2, -x+1/2, -y'
'-z+1/2, -x, y+1/2'
'-z, x+1/2, -y+1/2'
'y, z, x'
'-y, z+1/2, -x+1/2'
'y+1/2, -z+1/2, -x'
'-y+1/2, -z, x+1/2'
'-x, -y, -z'
'x-1/2, y, -z-1/2'
'x, -y-1/2, z-1/2'
'-x-1/2, y-1/2, z'
'-z, -x, -y'
'-z-1/2, x-1/2, y'
'z-1/2, x, -y-1/2'
'z, -x-1/2, y-1/2'
'-y, -z, -x'
'y, -z-1/2, x-1/2'
'-y-1/2, z-1/2, x'
'y-1/2, z, -x-1/2'

loop_
_atom_site_aniso_label
_atom_site_aniso_U_11
_atom_site_aniso_U_22
_atom_site_aniso_U_33
_atom_site_aniso_U_23
_atom_site_aniso_U_13
_atom_site_aniso_U_12
Ir 0.00591(4) 0.00591(4) 0.00591(4) 0.00081(2) 0.00081(2) -0.00081(2)
O 0.0087(5) 0.0087(5) 0.0087(5) 0.0024(5) 0.0024(5) -0.0024(5)
C1 0.0077(6) 0.0102(7) 0.0073(6) 0.0017(5) -0.0001(5) 0.0004(5)
C2 0.0100(7) 0.0121(7) 0.0088(7) 0.0002(6) -0.0001(6) -0.0006(5)
C3 0.0123(7) 0.0181(8) 0.0127(7) 0.0008(6) -0.0020(6) -0.0006(6)
C4 0.0139(8) 0.0200(8) 0.0140(8) 0.0033(7) -0.0028(6) 0.0044(7)
C5 0.0158(8) 0.0129(7) 0.0125(8) 0.0032(6) 0.0002(6) 0.0027(6)
C6 0.0119(7) 0.0106(7) 0.0099(7) 0.0014(6) 0.0009(6) 0.0001(6)
C7 0.0139(7) 0.0133(8) 0.0133(8) -0.0003(6) -0.0035(6) -0.0026(6)
C8 0.0196(9) 0.0107(7) 0.0195(9) 0.0053(6) -0.0042(7) -0.0044(6)
Cl1 0.0855(6) 0.0855(6) 0.0855(6) 0.0106(7) 0.0106(7) 0.0106(7)
C9 0.076(17) 0.054(13) 0.050(12) 0.010(10) -0.031(12) 0.021(13)

loop_
_atom_site_label
_atom_site_type_symbol
_atom_site_fract_x
_atom_site_fract_y
_atom_site_fract_z
_atom_site_U_iso_or_equiv
_atom_site_thermal_displace_type
_atom_site_occupancy
_atom_site_calc_flag
_atom_site_refinement_flags
Ir Ir 0.567995(3) 0.067995(3) 0.432005(3) 0.00591(4) Uani 1 d S
O O 0.5000 0.0000 0.5000 0.0087(5) Uani 1 d S
C1 C 0.50286(10) 0.12952(10) 0.34703(10) 0.0084(3) Uani 1 d .
C2 C 0.44346(10) 0.08031(10) 0.30606(10) 0.0103(3) Uani 1 d .
C3 C 0.38328(11) 0.11827(11) 0.25788(11) 0.0144(3) Uani 1 d .
H3 H 0.3419(17) 0.0850(16) 0.2325(17) 0.027(7) Uiso 1 d .
C4 C 0.38151(11) 0.20327(12) 0.24830(11) 0.0160(3) Uani 1 d .
H4 H 0.3391(15) 0.2281(15) 0.2156(16) 0.022(6) Uiso 1 d .
C5 C 0.44239(11) 0.25081(11) 0.28462(11) 0.0137(3) Uani 1 d .
H5 H 0.4412(14) 0.3088(15) 0.2767(15) 0.016(6) Uiso 1 d .
C6 C 0.50430(10) 0.21548(10) 0.33291(10) 0.0108(3) Uani 1 d .
C7 C 0.44326(11) -0.01293(11) 0.31052(11) 0.0135(3) Uani 1 d .
H7A H 0.4230 -0.0304 0.3645 0.020 Uiso 1 calc R
H7B H 0.4993 -0.0336 0.3025 0.020 Uiso 1 calc R
H7C H 0.4073 -0.0350 0.2674 0.020 Uiso 1 calc R
C8 C 0.57117(11) 0.27168(11) 0.36406(12) 0.0166(3) Uani 1 d .
H8A H 0.6246 0.2444 0.3583 0.025 Uiso 1 calc R
H8B H 0.5613 0.2844 0.4222 0.025 Uiso 1 calc R
H8C H 0.5711 0.3227 0.3320 0.025 Uiso 1 calc R
Cl1 Cl 0.44636(10) 0.44636(10) 0.44636(10) 0.0855(6) Uani 1 d S
C9 C 0.5011(20) 0.4422(12) 0.5337(16) 0.060(7) Uani 0.1667 d P
D9A H 0.5442 0.3994 0.5291 0.090 Uiso 0.1667 calc PR
D9B H 0.4646 0.4278 0.5803 0.090 Uiso 0.1667 calc PR

loop_
_atom_type_symbol
_atom_type_description
_atom_type_scat_dispersion_real
_atom_type_scat_dispersion_imag
_atom_type_scat_source
C C 0.0033 0.0016 'International Tables Vol C Tables 4.2.6.8 and 6.1.1.4'
H H 0.0000 0.0000 'International Tables Vol C Tables 4.2.6.8 and 6.1.1.4'
O O 0.0106 0.0060 'International Tables Vol C Tables 4.2.6.8 and 6.1.1.4'
Cl Cl 0.1484 0.1585 'International Tables Vol C Tables 4.2.6.8 and 6.1.1.4'
Ir Ir -1.4442 7.9887 'International Tables Vol C Tables 4.2.6.8 and 6.1.1.4'

loop_
_geom_angle_atom_site_label_1
_geom_angle_atom_site_label_2
_geom_angle_atom_site_label_3
_geom_angle
_geom_angle_site_symmetry_1
_geom_angle_site_symmetry_3
_geom_angle_publ_flag
O Ir C1 112.36(4) . 8_645 ?
O Ir C1 112.36(4) . . y
C1 Ir C1 106.43(5) 8_645 . y
O Ir C1 112.36(4) . 11_556 ?
C1 Ir C1 106.43(5) 8_645 11_556 ?
C1 Ir C1 106.43(5) . 11_556 ?
Ir O Ir 180.0 . 13_656 y
C6 C1 C2 119.42(15) . . ?
C6 C1 Ir 126.47(12) . . ?
C2 C1 Ir 113.62(11) . . ?
C3 C2 C1 119.4(2) . . ?
C3 C2 C7 117.8(2) . . ?
C1 C2 C7 122.81(14) . . ?
C4 C3 C2 121.1(2) . . ?
C5 C4 C3 119.4(2) . . ?
C4 C5 C6 121.5(2) . . ?
C5 C6 C1 118.9(2) . . ?
C5 C6 C8 117.27(15) . . ?
C1 C6 C8 123.74(15) . . ?
Cl1 C9 Cl1 108.8(9) . 13_666 ?

loop_
_geom_bond_atom_site_label_1
_geom_bond_atom_site_label_2
_geom_bond_distance
_geom_bond_site_symmetry_2
_geom_bond_publ_flag
Ir O 1.9142(1) . y
Ir C1 2.007(2) 8_645 ?
Ir C1 2.007(2) . y
Ir C1 2.007(2) 11_556 ?
O Ir 1.9143(1) 13_656 ?
C1 C6 1.416(2) . ?
C1 C2 1.420(2) . ?
C2 C3 1.397(2) . ?
C2 C7 1.517(2) . ?
C3 C4 1.391(3) . ?
C4 C5 1.387(3) . ?
C5 C6 1.399(2) . ?
C6 C8 1.507(2) . ?
Cl1 C9 1.68(2) . ?
C9 Cl1 2.03(2) 13_666 ?
